data_2013318
loop_
_publ_author_name
'Lakshminarasimhan Damodharan'
'Vasantha Pattabhi'
'Manoranjan Behera'
'Sambasivarao Kotha'

_publ_section_title
;
 Ethyl 2-formamido-2-(4-iodobenzyl)-3-(4-iodophenyl)propionate and
 ethyl 2-(3-bromobenzyl)-3-(3-bromophenyl)-2-formamidopropionate
;
_journal_issue 4
_journal_name_full 'Acta Crystallographica Section C'
_journal_page_first o216
_journal_page_last o218
_journal_paper_doi 10.1107/S0108270103005183
_journal_volume 59
_journal_year 2003
_chemical_formula_moiety 'C19 H19 I2 N O3'
_chemical_formula_sum 'C19 H19 I2 N O3'
_chemical_formula_weight 563.15
_chemical_name_systematic
;
ethyl 2-formamido-2-(4-iodobenzyl)-3-(4-iodophenyl)propanoate
;
_space_group_IT_number 14
_symmetry_cell_setting monoclinic
_symmetry_space_group_name_Hall '-P 2yn'
_symmetry_space_group_name_H-M 'P 1 21/n 1'
_atom_sites_solution_hydrogens geom
_atom_sites_solution_primary direct
_atom_sites_solution_secondary difmap
_audit_creation_method SHELXL-97
_cell_angle_alpha 90.00
_cell_angle_beta 92.976(8)
_cell_angle_gamma 90.00
_cell_formula_units_Z 4
_cell_length_a 13.982(7)
_cell_length_b 8.922(5)
_cell_length_c 16.533(8)
_cell_measurement_reflns_used 3103
_cell_measurement_temperature 293(2)
_cell_measurement_theta_max 26.158
_cell_measurement_theta_min 2.281
_cell_volume 2059.7(18)
_computing_cell_refinement 'SAINT (Bruker, 1999)'
_computing_data_collection 'SMART (Bruker, 1999)'
_computing_data_reduction SAINT
_computing_molecular_graphics 'ORTEP-3 (Farrugia, 1999)'
_computing_publication_material SHELXL97
_computing_structure_refinement 'SHELXL97 (Sheldrick, 1997)'
_computing_structure_solution 'SHELXS97 (Sheldrick, 1997)'
_diffrn_ambient_temperature 293(2)
_diffrn_measured_fraction_theta_full 0.903
_diffrn_measured_fraction_theta_max 0.903
_diffrn_measurement_device 'Bruker SMART APEX'
_diffrn_measurement_device_type 'CCD Area Detector'
_diffrn_measurement_method \w
_diffrn_radiation_monochromator graphite
_diffrn_radiation_source 'fine-focus sealed tube'
_diffrn_radiation_type MoK\a
_diffrn_radiation_wavelength 0.71073
_diffrn_reflns_av_R_equivalents 0.0363
_diffrn_reflns_av_sigmaI/netI 0.0216
_diffrn_reflns_limit_h_max 18
_diffrn_reflns_limit_h_min -18
_diffrn_reflns_limit_k_max 11
_diffrn_reflns_limit_k_min -11
_diffrn_reflns_limit_l_max 21
_diffrn_reflns_limit_l_min -21
_diffrn_reflns_number 32912
_diffrn_reflns_theta_full 28.19
_diffrn_reflns_theta_max 28.19
_diffrn_reflns_theta_min 1.86
_exptl_absorpt_coefficient_mu 3.070
_exptl_absorpt_correction_T_max 0.4718
_exptl_absorpt_correction_T_min 0.2032
_exptl_absorpt_correction_type multi-scan
_exptl_absorpt_process_details '(SADABS; Bruker, 1999)'
_exptl_crystal_colour colourless
_exptl_crystal_density_diffrn 1.816
_exptl_crystal_density_method 'not measured'
_exptl_crystal_description prism
_exptl_crystal_F_000 1080
_exptl_crystal_size_max 0.76
_exptl_crystal_size_mid 0.46
_exptl_crystal_size_min 0.29
_refine_diff_density_max 1.468
_refine_diff_density_min -0.578
_refine_ls_extinction_method none
_refine_ls_goodness_of_fit_ref 1.009
_refine_ls_hydrogen_treatment constr
_refine_ls_matrix_type full
_refine_ls_number_parameters 226
_refine_ls_number_reflns 4852
_refine_ls_number_restraints 0
_refine_ls_restrained_S_all 1.009
_refine_ls_R_factor_all 0.0681
_refine_ls_R_factor_gt 0.0555
_refine_ls_shift/su_max <0.001
_refine_ls_shift/su_mean 0.000
_refine_ls_structure_factor_coef Fsqd
_refine_ls_weighting_details 'calc w = 1/[\s^2^(Fo^2^)+(0.0899P)^2^+2.9260P] where P = (Fo^2^+2Fc^2^)/3'
_refine_ls_weighting_scheme calc
_refine_ls_wR_factor_gt 0.1495
_refine_ls_wR_factor_ref 0.1603
_reflns_number_gt 4008
_reflns_number_total 4852
_reflns_threshold_expression I>2\s(I)
_cod_data_source_file na1593.cif
_cod_data_source_block I
_cod_original_cell_volume 2059.8(18)
_cod_original_sg_symbol_H-M 'P 21/n'
_cod_database_code 2013318
_cod_database_fobs_code 2013318

loop_
_symmetry_equiv_pos_as_xyz
'x, y, z'
'-x+1/2, y+1/2, -z+1/2'
'-x, -y, -z'
'x-1/2, -y-1/2, z-1/2'

loop_
_atom_site_label
_atom_site_fract_x
_atom_site_fract_y
_atom_site_fract_z
_atom_site_U_iso_or_equiv
_atom_site_adp_type
_atom_site_calc_flag
_atom_site_refinement_flags
_atom_site_occupancy
_atom_site_disorder_assembly
_atom_site_disorder_group
_atom_site_type_symbol
I13 -0.14253(3) 0.35627(4) 0.04848(3) 0.07422(17) Uani d . 1 . . I
I6 0.76573(4) 0.46913(7) -0.23825(4) 0.1169(3) Uani d . 1 . . I
O17 0.4014(2) 0.2510(3) 0.02073(18) 0.0522(7) Uani d . 1 . . O
O16 0.3415(3) 0.4393(3) -0.0552(2) 0.0590(8) Uani d . 1 . . O
O19 0.2259(3) 0.0578(4) -0.2465(2) 0.0745(10) Uani d . 1 . . O
N1 0.2725(3) 0.2609(4) -0.1717(2) 0.0460(8) Uani d . 1 . . N
H1 0.2705 0.3572 -0.1705 0.055 Uiso calc R 1 . . H
C10 0.1585(3) 0.1453(5) -0.0362(3) 0.0505(10) Uani d . 1 . . C
C1 0.3199(3) 0.1841(4) -0.1025(2) 0.0423(8) Uani d . 1 . . C
C2 0.4070(3) 0.0930(4) -0.1283(3) 0.0461(9) Uani d . 1 . . C
H2A 0.4286 0.0295 -0.0834 0.055 Uiso calc R 1 . . H
H2B 0.3861 0.0278 -0.1727 0.055 Uiso calc R 1 . . H
C3 0.4913(3) 0.1834(4) -0.1543(2) 0.0448(8) Uani d . 1 . . C
C16 0.3541(3) 0.3085(4) -0.0438(2) 0.0432(8) Uani d . 1 . . C
C9 0.2508(3) 0.0762(5) -0.0606(3) 0.0504(9) Uani d . 1 . . C
H9A 0.2356 -0.0066 -0.0971 0.060 Uiso calc R 1 . . H
H9B 0.2840 0.0352 -0.0126 0.060 Uiso calc R 1 . . H
C15 0.1539(3) 0.2264(6) 0.0348(3) 0.0587(11) Uani d . 1 . . C
H15 0.2091 0.2387 0.0680 0.070 Uiso calc R 1 . . H
C11 0.0739(4) 0.1295(7) -0.0841(4) 0.0714(14) Uani d . 1 . . C
H11 0.0752 0.0782 -0.1330 0.086 Uiso calc R 1 . . H
C14 0.0690(4) 0.2896(6) 0.0575(3) 0.0634(12) Uani d . 1 . . C
H14 0.0680 0.3469 0.1044 0.076 Uiso calc R 1 . . H
C4 0.5750(3) 0.1886(6) -0.1072(3) 0.0613(11) Uani d . 1 . . C
H4 0.5792 0.1364 -0.0584 0.074 Uiso calc R 1 . . H
C19 0.2324(4) 0.1928(6) -0.2364(3) 0.0578(11) Uani d . 1 . . C
H19 0.2069 0.2538 -0.2777 0.069 Uiso calc R 1 . . H
C8 0.4884(4) 0.2638(7) -0.2263(3) 0.0655(13) Uani d . 1 . . C
H8 0.4328 0.2624 -0.2597 0.079 Uiso calc R 1 . . H
C12 -0.0107(4) 0.1877(8) -0.0609(4) 0.0741(15) Uani d . 1 . . C
H12 -0.0664 0.1736 -0.0932 0.089 Uiso calc R 1 . . H
C13 -0.0138(3) 0.2675(5) 0.0107(3) 0.0557(10) Uani d . 1 . . C
C6 0.6486(4) 0.3465(5) -0.2010(3) 0.0632(13) Uani d . 1 . . C
C17 0.4373(5) 0.3587(6) 0.0815(3) 0.0761(16) Uani d . 1 . . C
H17A 0.4766 0.4329 0.0562 0.091 Uiso calc R 1 . . H
H17B 0.3837 0.4102 0.1043 0.091 Uiso calc R 1 . . H
C7 0.5658(5) 0.3453(6) -0.2494(4) 0.0718(14) Uani d . 1 . . C
H7 0.5621 0.3993 -0.2975 0.086 Uiso calc R 1 . . H
C5 0.6534(4) 0.2697(7) -0.1306(4) 0.0725(14) Uani d . 1 . . C
H5 0.7094 0.2712 -0.0977 0.087 Uiso calc R 1 . . H
C18 0.4924(8) 0.2847(8) 0.1447(5) 0.128(4) Uani d . 1 . . C
H18A 0.5161 0.3572 0.1837 0.192 Uiso calc R 1 . . H
H18B 0.5454 0.2339 0.1221 0.192 Uiso calc R 1 . . H
H18C 0.4529 0.2132 0.1707 0.192 Uiso calc R 1 . . H

loop_
_atom_site_aniso_label
_atom_site_aniso_U_11
_atom_site_aniso_U_22
_atom_site_aniso_U_33
_atom_site_aniso_U_12
_atom_site_aniso_U_13
_atom_site_aniso_U_23
I13 0.0552(2) 0.0728(3) 0.0959(3) 0.00482(15) 0.01487(18) 0.00889(18)
I6 0.1045(4) 0.1038(4) 0.1479(5) -0.0480(3) 0.0587(3) -0.0310(3)
O17 0.0611(18) 0.0434(15) 0.0512(16) 0.0017(13) -0.0065(14) -0.0052(12)
O16 0.075(2) 0.0330(14) 0.0683(19) 0.0016(14) -0.0061(16) -0.0049(13)
O19 0.091(3) 0.056(2) 0.074(2) -0.0096(19) -0.016(2) -0.0140(17)
N1 0.0497(18) 0.0317(15) 0.0557(19) 0.0002(13) -0.0046(15) 0.0015(14)
C10 0.048(2) 0.046(2) 0.058(2) -0.0104(17) -0.0014(19) 0.0101(18)
C1 0.0422(19) 0.0308(16) 0.054(2) -0.0020(15) 0.0001(16) -0.0001(16)
C2 0.047(2) 0.0322(17) 0.059(2) 0.0031(16) -0.0004(18) -0.0025(16)
C3 0.051(2) 0.0371(18) 0.047(2) 0.0041(16) 0.0052(17) -0.0084(16)
C16 0.0409(19) 0.0393(19) 0.049(2) 0.0000(15) 0.0016(16) -0.0029(16)
C9 0.048(2) 0.0362(19) 0.067(3) -0.0017(16) 0.0030(19) 0.0049(18)
C15 0.048(2) 0.074(3) 0.054(2) -0.007(2) -0.0027(19) 0.001(2)
C11 0.054(3) 0.086(4) 0.073(3) -0.007(3) -0.003(2) -0.025(3)
C14 0.057(3) 0.074(3) 0.059(3) -0.010(2) 0.009(2) -0.010(2)
C4 0.048(2) 0.075(3) 0.061(3) 0.006(2) -0.001(2) 0.007(2)
C19 0.061(3) 0.054(3) 0.057(3) -0.002(2) -0.011(2) 0.000(2)
C8 0.059(3) 0.084(4) 0.052(3) 0.000(3) 0.001(2) 0.002(2)
C12 0.045(3) 0.096(4) 0.080(3) -0.003(3) -0.008(2) -0.009(3)
C13 0.048(2) 0.054(2) 0.066(3) -0.0077(19) 0.008(2) 0.011(2)
C6 0.059(3) 0.055(3) 0.077(3) -0.004(2) 0.021(2) -0.017(2)
C17 0.101(4) 0.059(3) 0.066(3) -0.001(3) -0.019(3) -0.015(2)
C7 0.080(4) 0.069(3) 0.069(3) 0.000(3) 0.019(3) 0.010(2)
C5 0.049(3) 0.091(4) 0.078(3) -0.005(3) 0.003(2) -0.007(3)
C18 0.179(9) 0.074(4) 0.121(6) 0.033(5) -0.080(7) -0.030(4)

loop_
_atom_type_symbol
_atom_type_description
_atom_type_scat_dispersion_real
_atom_type_scat_dispersion_imag
_atom_type_scat_source
C C 0.0033 0.0016 'International Tables Vol C Tables 4.2.6.8 and 6.1.1.4'
H H 0.0000 0.0000 'International Tables Vol C Tables 4.2.6.8 and 6.1.1.4'
N N 0.0061 0.0033 'International Tables Vol C Tables 4.2.6.8 and 6.1.1.4'
O O 0.0106 0.0060 'International Tables Vol C Tables 4.2.6.8 and 6.1.1.4'
I I -0.4742 1.8119 'International Tables Vol C Tables 4.2.6.8 and 6.1.1.4'

loop_
_geom_angle_atom_site_label_1
_geom_angle_atom_site_label_2
_geom_angle_atom_site_label_3
_geom_angle
C16 O17 C17 115.9(4)
C19 N1 C1 124.8(4)
C19 N1 H1 117.6
C1 N1 H1 117.6
C15 C10 C11 117.3(5)
C15 C10 C9 121.3(4)
C11 C10 C9 121.4(4)
N1 C1 C16 105.6(3)
N1 C1 C2 111.2(3)
C16 C1 C2 109.4(3)
N1 C1 C9 111.8(3)
C16 C1 C9 110.4(3)
C2 C1 C9 108.4(3)
C3 C2 C1 115.9(3)
C3 C2 H2A 108.3
C1 C2 H2A 108.3
C3 C2 H2B 108.3
C1 C2 H2B 108.3
H2A C2 H2B 107.4
C4 C3 C8 117.1(4)
C4 C3 C2 120.8(4)
C8 C3 C2 122.1(4)
O16 C16 O17 124.5(4)
O16 C16 C1 124.7(4)
O17 C16 C1 110.8(3)
C10 C9 C1 115.4(3)
C10 C9 H9A 108.4
C1 C9 H9A 108.4
C10 C9 H9B 108.4
C1 C9 H9B 108.4
H9A C9 H9B 107.5
C10 C15 C14 121.4(4)
C10 C15 H15 119.3
C14 C15 H15 119.3
C12 C11 C10 121.6(5)
C12 C11 H11 119.2
C10 C11 H11 119.2
C13 C14 C15 119.9(5)
C13 C14 H14 120.0
C15 C14 H14 120.0
C3 C4 C5 121.5(5)
C3 C4 H4 119.2
C5 C4 H4 119.2
O19 C19 N1 126.0(5)
O19 C19 H19 117.0
N1 C19 H19 117.0
C7 C8 C3 121.5(5)
C7 C8 H8 119.3
C3 C8 H8 119.3
C13 C12 C11 120.2(5)
C13 C12 H12 119.9
C11 C12 H12 119.9
C14 C13 C12 119.5(5)
C14 C13 I13 119.4(4)
C12 C13 I13 121.1(4)
C5 C6 C7 120.1(5)
C5 C6 I6 121.1(4)
C7 C6 I6 118.9(4)
C18 C17 O17 110.6(5)
C18 C17 H17A 109.5
O17 C17 H17A 109.5
C18 C17 H17B 109.5
O17 C17 H17B 109.5
H17A C17 H17B 108.1
C8 C7 C6 119.7(5)
C8 C7 H7 120.2
C6 C7 H7 120.2
C6 C5 C4 120.1(5)
C6 C5 H5 119.9
C4 C5 H5 119.9
C17 C18 H18A 109.5
C17 C18 H18B 109.5
H18A C18 H18B 109.5
C17 C18 H18C 109.5
H18A C18 H18C 109.5
H18B C18 H18C 109.5

loop_
_geom_bond_atom_site_label_1
_geom_bond_atom_site_label_2
_geom_bond_site_symmetry_2
_geom_bond_distance
_geom_bond_publ_flag
I13 C13 . 2.091(5) ?
I6 C6 . 2.089(5) ?
O17 C16 . 1.329(5) ?
O17 C17 . 1.460(6) ?
O16 C16 . 1.194(5) ?
O19 C19 . 1.219(6) ?
N1 C19 . 1.329(6) ?
N1 C1 . 1.463(5) ?
N1 H1 . 0.8600 ?
C10 C15 . 1.383(7) ?
C10 C11 . 1.396(7) ?
C10 C9 . 1.504(6) ?
C1 C16 . 1.534(5) ?
C1 C2 . 1.543(5) ?
C1 C9 . 1.552(6) ?
C2 C3 . 1.509(6) ?
C2 H2A . 0.9700 ?
C2 H2B . 0.9700 ?
C3 C4 . 1.373(6) ?
C3 C8 . 1.389(7) ?
C9 H9A . 0.9700 ?
C9 H9B . 0.9700 ?
C15 C14 . 1.384(7) ?
C15 H15 . 0.9300 ?
C11 C12 . 1.365(8) ?
C11 H11 . 0.9300 ?
C14 C13 . 1.373(7) ?
C14 H14 . 0.9300 ?
C4 C5 . 1.385(8) ?
C4 H4 . 0.9300 ?
C19 H19 . 0.9300 ?
C8 C7 . 1.374(8) ?
C8 H8 . 0.9300 ?
C12 C13 . 1.384(8) ?
C12 H12 . 0.9300 ?
C6 C5 . 1.349(8) ?
C6 C7 . 1.373(8) ?
C17 C18 . 1.427(9) ?
C17 H17A . 0.9700 ?
C17 H17B . 0.9700 ?
C7 H7 . 0.9300 ?
C5 H5 . 0.9300 ?
C18 H18A . 0.9600 ?
C18 H18B . 0.9600 ?
C18 H18C . 0.9600 ?

loop_
_geom_hbond_atom_site_label_D
_geom_hbond_atom_site_label_H
_geom_hbond_atom_site_label_A
_geom_hbond_site_symmetry_A
_geom_hbond_distance_DH
_geom_hbond_distance_HA
_geom_hbond_distance_DA
_geom_hbond_angle_DHA
N1 H1 O19 2_554 0.86 2.26 2.975(5) 141
C9 H9A O19 . 0.97 2.53 3.080(6) 116
C9 H9B O17 . 0.97 2.57 2.896(5) 100
C2 H2B O19 . 0.97 2.51 3.133(6) 122
N1 H1 O16 . 0.86 2.23 2.643(5) 110

loop_
_geom_torsion_atom_site_label_1
_geom_torsion_atom_site_label_2
_geom_torsion_atom_site_label_3
_geom_torsion_atom_site_label_4
_geom_torsion
C19 N1 C1 C16 -179.8(4)
C19 N1 C1 C2 61.6(5)
C19 N1 C1 C9 -59.7(5)
N1 C1 C2 C3 68.8(4)
C16 C1 C2 C3 -47.5(5)
C9 C1 C2 C3 -167.8(4)
C1 C2 C3 C4 109.9(5)
C1 C2 C3 C8 -70.4(5)
C17 O17 C16 O16 1.6(7)
C17 O17 C16 C1 -179.6(4)
N1 C1 C16 O16 0.8(6)
C2 C1 C16 O16 120.6(5)
C9 C1 C16 O16 -120.3(5)
N1 C1 C16 O17 -177.9(3)
C2 C1 C16 O17 -58.1(4)
C9 C1 C16 O17 61.0(4)
C15 C10 C9 C1 -81.7(5)
C11 C10 C9 C1 98.6(5)
N1 C1 C9 C10 -53.3(5)
C16 C1 C9 C10 64.0(5)
C2 C1 C9 C10 -176.2(4)
C11 C10 C15 C14 -0.1(7)
C9 C10 C15 C14 -179.8(4)
C15 C10 C11 C12 -2.0(9)
C9 C10 C11 C12 177.7(5)
C10 C15 C14 C13 2.5(8)
C8 C3 C4 C5 -0.3(7)
C2 C3 C4 C5 179.3(5)
C1 N1 C19 O19 2.8(8)
C4 C3 C8 C7 -0.2(8)
C2 C3 C8 C7 -179.8(5)
C10 C11 C12 C13 1.5(10)
C15 C14 C13 C12 -2.9(8)
C15 C14 C13 I13 177.5(4)
C11 C12 C13 C14 1.0(9)
C11 C12 C13 I13 -179.4(5)
C16 O17 C17 C18 -175.8(7)
C3 C8 C7 C6 0.8(8)
C5 C6 C7 C8 -0.9(8)
I6 C6 C7 C8 179.2(4)
C7 C6 C5 C4 0.4(8)
I6 C6 C5 C4 -179.7(4)
C3 C4 C5 C6 0.2(9)

loop_
_cod_related_entry_id
_cod_related_entry_database
_cod_related_entry_code
1 ChemSpider 21107472
